data_7110338
loop_
_publ_author_name
'Padmini Ramaswamy'
'Ryotaro Matsuda'
'Wataru Kosaka'
'George Akiyama'
'Hyung Joon Jeon'
'Susumu Kitagawa'

_publ_section_title
;
 Highly proton conductive nanoporous coordination polymers with sulfonic
 acid groups on the pore surface
;
_journal_name_full Chem.Commun.
_journal_page_first 1144
_journal_paper_doi 10.1039/c3cc47980c
_journal_volume 50
_journal_year 2014
_chemical_formula_sum 'C10.25 H10 N1.25 O5.5 S0.75 Zn0.75'
_chemical_formula_weight 311.77
_chemical_name_common zincsulfoisophthalate
_chemical_name_systematic
;
 ?
;
_space_group_IT_number 14
_symmetry_cell_setting monoclinic
_symmetry_space_group_name_Hall '-P 2ybc'
_symmetry_space_group_name_H-M 'P 1 21/c 1'
_atom_sites_solution_hydrogens geom
_atom_sites_solution_primary direct
_atom_sites_solution_secondary difmap
_audit_creation_method SHELXL-97
_cell_angle_alpha 90.00
_cell_angle_beta 105.64(3)
_cell_angle_gamma 90.00
_cell_formula_units_Z 16
_cell_length_a 17.614(4)
_cell_length_b 21.916(4)
_cell_length_c 18.046(4)
_cell_measurement_reflns_used 6439
_cell_measurement_temperature 123(2)
_cell_measurement_theta_max 25.00
_cell_measurement_theta_min 2.20
_cell_volume 6708(3)
_computing_structure_refinement 'SHELXL-97 (Sheldrick, 1997)'
_diffrn_ambient_temperature 123(2)
_diffrn_measured_fraction_theta_full 0.942
_diffrn_measured_fraction_theta_max 0.942
_diffrn_radiation_monochromator graphite
_diffrn_radiation_source 'fine-focus sealed tube'
_diffrn_radiation_type MoK\a
_diffrn_radiation_wavelength 0.71073
_diffrn_reflns_av_R_equivalents 0.1610
_diffrn_reflns_av_sigmaI/netI 0.2051
_diffrn_reflns_limit_h_max 20
_diffrn_reflns_limit_h_min -20
_diffrn_reflns_limit_k_max 26
_diffrn_reflns_limit_k_min -25
_diffrn_reflns_limit_l_max 21
_diffrn_reflns_limit_l_min -20
_diffrn_reflns_number 41448
_diffrn_reflns_theta_full 25.00
_diffrn_reflns_theta_max 25.00
_diffrn_reflns_theta_min 2.20
_exptl_absorpt_coefficient_mu 1.221
_exptl_absorpt_correction_T_max 1.0000
_exptl_absorpt_correction_T_min 0.6696
_exptl_absorpt_correction_type empirical
_exptl_absorpt_process_details SADABS;Sheldrick,1996
_exptl_crystal_colour colorless
_exptl_crystal_density_diffrn 1.235
_exptl_crystal_density_method 'not measured'
_exptl_crystal_description plate-like
_exptl_crystal_F_000 2540
_exptl_crystal_size_max 0.16
_exptl_crystal_size_mid 0.12
_exptl_crystal_size_min 0.12
_refine_diff_density_max 1.089
_refine_diff_density_min -0.622
_refine_diff_density_rms 0.119
_refine_ls_extinction_method none
_refine_ls_goodness_of_fit_ref 0.951
_refine_ls_hydrogen_treatment mixed
_refine_ls_matrix_type full
_refine_ls_number_parameters 667
_refine_ls_number_reflns 11139
_refine_ls_number_restraints 0
_refine_ls_restrained_S_all 0.951
_refine_ls_R_factor_all 0.1136
_refine_ls_R_factor_gt 0.0866
_refine_ls_shift/su_max 0.001
_refine_ls_shift/su_mean 0.000
_refine_ls_structure_factor_coef Fsqd
_refine_ls_weighting_details 'calc w=1/[\s^2^(Fo^2^)+(0.0537P)^2^+0.0000P] where P=(Fo^2^+2Fc^2^)/3'
_refine_ls_weighting_scheme calc
_refine_ls_wR_factor_gt 0.1865
_refine_ls_wR_factor_ref 0.2030
_reflns_number_gt 6439
_reflns_number_total 11139
_reflns_threshold_expression >2sigma(I)
_cod_data_source_file c3cc47980c.txt
_cod_data_source_block CompoundIII
_cod_original_cell_volume 6709(2)
_cod_original_sg_symbol_H-M P21/c
_cod_original_formula_sum 'C10.25 H10 N1.25 O5.50 S0.75 Zn0.75'
_cod_database_code 7110338

loop_
_symmetry_equiv_pos_as_xyz
'x, y, z'
'-x, y+1/2, -z+1/2'
'-x, -y, -z'
'x, -y-1/2, z-1/2'

loop_
_atom_site_label
_atom_site_type_symbol
_atom_site_fract_x
_atom_site_fract_y
_atom_site_fract_z
_atom_site_U_iso_or_equiv
_atom_site_adp_type
_atom_site_occupancy
_atom_site_symmetry_multiplicity
_atom_site_calc_flag
_atom_site_refinement_flags
Zn1 Zn 0.49405(3) 0.17977(3) 0.49215(3) 0.0203(2) Uani 1 1 d .
Zn2 Zn 0.30802(4) 0.23757(3) 0.48934(4) 0.0222(2) Uani 1 1 d .
Zn3 Zn 0.67548(4) 0.25715(3) 0.98931(4) 0.0207(2) Uani 1 1 d .
S1 S 0.06994(10) -0.01124(8) 0.35536(14) 0.0487(5) Uani 1 1 d .
S2 S 0.63665(8) 0.12333(7) 0.87713(8) 0.0264(4) Uani 1 1 d .
S3 S 0.34036(8) 0.36499(7) 0.60605(8) 0.0260(4) Uani 1 1 d .
O1 O 0.3498(2) 0.19990(17) 0.5954(2) 0.0266(9) Uani 1 1 d .
O2 O 0.6677(2) 0.16208(16) 0.9456(2) 0.0234(9) Uani 1 1 d .
O3 O 0.3185(2) 0.33208(17) 0.5332(2) 0.0257(9) Uani 1 1 d .
C1 C 0.2962(3) 0.0505(3) 0.4223(3) 0.0245(13) Uani 1 1 d .
O4 O 0.4044(2) 0.24323(17) 0.9515(2) 0.0242(9) Uani 1 1 d .
O5 O 0.4095(2) 0.11198(17) 0.4594(2) 0.0276(9) Uani 1 1 d .
O6 O 0.6879(2) 0.28867(19) 0.6182(2) 0.0317(10) Uani 1 1 d .
O7 O 0.2962(2) 0.21732(18) 0.8630(2) 0.0264(9) Uani 1 1 d .
O8 O 0.5116(2) 0.31945(17) 0.8880(2) 0.0247(9) Uani 1 1 d .
O9 O 0.5804(2) 0.26020(17) 0.5291(2) 0.0255(9) Uani 1 1 d .
O10 O 0.4182(2) -0.11566(17) 0.4677(2) 0.0267(9) Uani 1 1 d .
O11 O 0.6326(2) 0.29296(18) 0.8841(2) 0.0287(10) Uani 1 1 d .
O12 O 0.4765(2) 0.18463(16) 0.5966(2) 0.0229(9) Uani 1 1 d .
O13 O 0.2930(2) 0.3502(2) 0.6580(3) 0.0494(14) Uani 1 1 d .
O14 O 0.6232(3) 0.06055(19) 0.8989(3) 0.0473(12) Uani 1 1 d .
O15 O 0.3040(2) -0.1649(2) 0.4463(3) 0.0386(11) Uani 1 1 d .
O16 O 0.2909(2) 0.15899(18) 0.4273(2) 0.0305(10) Uani 1 1 d .
O17 O 0.3432(2) 0.43057(18) 0.5933(2) 0.0366(11) Uani 1 1 d .
O18 O 0.6844(3) 0.1269(2) 0.8243(2) 0.0461(13) Uani 1 1 d .
C2 C 0.3930(3) 0.1972(2) 0.7577(3) 0.0185(12) Uani 1 1 d .
H2 H 0.3420 0.2102 0.7341 0.022 Uiso 1 1 calc R
C3 C 0.3002(3) -0.0591(3) 0.4269(3) 0.0261(13) Uani 1 1 d .
C4 C 0.5398(3) 0.3200(2) 0.7684(3) 0.0215(12) Uani 1 1 d .
C5 C 0.5925(3) 0.3046(2) 0.7239(3) 0.0223(12) Uani 1 1 d .
H5 H 0.6445 0.2941 0.7478 0.027 Uiso 1 1 calc R
C6 C 0.5652(3) 0.3056(2) 0.6439(3) 0.0188(12) Uani 1 1 d .
C7 C 0.3699(3) 0.2201(3) 0.8857(3) 0.0240(13) Uani 1 1 d .
C8 C 0.2186(3) -0.0615(3) 0.4024(3) 0.0295(14) Uani 1 1 d .
H8 H 0.1931 -0.0990 0.3949 0.035 Uiso 1 1 calc R
C9 C 0.5179(3) 0.1559(2) 0.7495(3) 0.0209(12) Uani 1 1 d .
H9 H 0.5514 0.1431 0.7206 0.025 Uiso 1 1 calc R
C10 C 0.4199(3) 0.1961(2) 0.8369(3) 0.0216(12) Uani 1 1 d .
C11 C 0.4391(3) 0.3425(2) 0.6528(3) 0.0200(12) Uani 1 1 d .
C12 C 0.4884(3) 0.3258(2) 0.6071(3) 0.0221(13) Uani 1 1 d .
H12 H 0.4709 0.3280 0.5537 0.026 Uiso 1 1 calc R
C13 C 0.3374(4) -0.0041(2) 0.4359(3) 0.0242(14) Uani 1 1 d .
H13 H 0.3922 -0.0031 0.4517 0.029 Uiso 1 1 calc R
N1 N 0.7913(3) 0.2523(2) 0.9908(3) 0.0238(11) Uani 1 1 d .
C14 C 0.2128(3) 0.0491(3) 0.3973(3) 0.0340(15) Uani 1 1 d .
H14 H 0.1834 0.0849 0.3864 0.041 Uiso 1 1 calc R
C15 C 0.6168(3) 0.2838(3) 0.5953(3) 0.0230(12) Uani 1 1 d .
C16 C 0.5417(3) 0.1528(2) 0.8303(3) 0.0252(13) Uani 1 1 d .
N2 N 0.1908(3) 0.2416(2) 0.4843(3) 0.0241(11) Uani 1 1 d .
C17 C 0.4423(3) 0.1789(2) 0.7133(3) 0.0209(12) Uani 1 1 d .
C18 C 0.8889(4) 0.2439(3) 0.9219(4) 0.0341(16) Uani 1 1 d .
H18 H 0.9007 0.2367 0.8754 0.041 Uiso 1 1 calc R
C19 C 0.4927(3) 0.1737(2) 0.8734(3) 0.0233(13) Uani 1 1 d .
H19 H 0.5094 0.1725 0.9269 0.028 Uiso 1 1 calc R
C20 C 0.9285(4) 0.2739(3) 1.0532(4) 0.0342(15) Uani 1 1 d .
H20 H 0.9667 0.2872 1.0965 0.041 Uiso 1 1 calc R
C21 C 0.3364(3) 0.1113(3) 0.4363(3) 0.0249(13) Uani 1 1 d .
C22 C 0.4204(3) 0.1880(2) 0.6275(3) 0.0213(12) Uani 1 1 d .
C23 C 0.4632(3) 0.3392(2) 0.7327(3) 0.0216(12) Uani 1 1 d .
H23 H 0.4289 0.3497 0.7618 0.026 Uiso 1 1 calc R
C24 C 0.0343(4) 0.2407(3) 0.4861(4) 0.0251(14) Uani 1 1 d .
C25 C 0.5644(3) 0.3107(2) 0.8529(3) 0.0236(13) Uani 1 1 d .
C26 C 0.1760(4) -0.0089(3) 0.3894(5) 0.0399(17) Uani 1 1 d .
C27 C 0.3452(3) -0.1175(3) 0.4494(3) 0.0237(13) Uani 1 1 d .
C28 C 0.8133(4) 0.2397(3) 0.9270(4) 0.0318(15) Uani 1 1 d .
H28 H 0.7747 0.2273 0.8835 0.038 Uiso 1 1 calc R
C29 C 0.9485(4) 0.2592(3) 0.9878(4) 0.0325(16) Uani 1 1 d .
C30 C 0.1705(4) 0.2524(3) 0.5495(4) 0.0392(18) Uani 1 1 d .
H30 H 0.2099 0.2598 0.5945 0.047 Uiso 1 1 calc R
C31 C 0.0550(4) 0.2283(3) 0.4188(4) 0.0442(18) Uani 1 1 d .
H31 H 0.0162 0.2195 0.3737 0.053 Uiso 1 1 calc R
C32 C 0.8492(4) 0.2686(3) 1.0545(4) 0.0353(16) Uani 1 1 d .
H32 H 0.8360 0.2764 1.1002 0.042 Uiso 1 1 calc R
C33 C 0.0903(4) 0.2528(3) 0.5516(5) 0.046(2) Uani 1 1 d .
H33 H 0.0770 0.2612 0.5970 0.055 Uiso 1 1 calc R
C34 C 0.1340(4) 0.2290(3) 0.4190(4) 0.0456(18) Uani 1 1 d .
H34 H 0.1479 0.2208 0.3738 0.055 Uiso 1 1 calc R
O19 O 0.0421(3) 0.0465(3) 0.3796(5) 0.097(2) Uani 1 1 d .
O20 O 0.0505(4) -0.0245(5) 0.2787(5) 0.125(3) Uani 1 1 d .
O21 O 0.0445(3) -0.0608(3) 0.4005(4) 0.093(2) Uani 1 1 d .
H21A H 0.0568 -0.0516 0.4462 0.139 Uiso 1 1 calc R
N100 N 0.4947(4) -0.0019(2) 0.7022(4) 0.0406(14) Uani 1 1 d .
C101 C 0.5811(5) -0.0074(3) 0.7205(5) 0.053(2) Uani 1 1 d .
H10A H 0.5975 -0.0042 0.6740 0.080 Uiso 1 1 calc R
H10B H 0.5971 -0.0462 0.7443 0.080 Uiso 1 1 calc R
H10C H 0.6051 0.0247 0.7551 0.080 Uiso 1 1 calc R
C103 C 0.4613(5) -0.0039(3) 0.7604(4) 0.0446(19) Uani 1 1 d .
C102 C 0.4528(6) 0.0082(3) 0.6222(5) 0.062(2) Uani 1 1 d .
H10D H 0.4896 0.0084 0.5915 0.093 Uiso 1 1 calc R
H10F H 0.4259 0.0467 0.6172 0.093 Uiso 1 1 calc R
H10E H 0.4150 -0.0239 0.6050 0.093 Uiso 1 1 calc R
O100 O 0.3884(4) -0.0005(3) 0.7504(4) 0.087(2) Uani 1 1 d .
N300 N 0.6590(4) -0.0005(2) 1.0517(4) 0.0490(17) Uani 1 1 d .
H30D H 0.6515 0.0023 1.0004 0.059 Uiso 1 1 calc R
H30E H 0.7108 -0.0068 1.0730 0.059 Uiso 1 1 calc R
N200 N 0.2077(3) 0.4981(2) 0.6043(4) 0.0465(17) Uani 1 1 d .
H20E H 0.1987 0.5346 0.5809 0.056 Uiso 1 1 calc R
H20D H 0.2565 0.4859 0.6045 0.056 Uiso 1 1 calc R
C301 C 0.6364(5) 0.0584(3) 1.0803(4) 0.054(2) Uani 1 1 d .
H30G H 0.6676 0.0906 1.0676 0.081 Uiso 1 1 calc R
H30H H 0.6454 0.0563 1.1351 0.081 Uiso 1 1 calc R
H30F H 0.5816 0.0662 1.0566 0.081 Uiso 1 1 calc R
C202 C 0.1479(5) 0.4524(5) 0.5609(6) 0.105(4) Uani 1 1 d .
H20G H 0.1518 0.4490 0.5090 0.157 Uiso 1 1 calc R
H20H H 0.0959 0.4657 0.5604 0.157 Uiso 1 1 calc R
H20F H 0.1581 0.4133 0.5857 0.157 Uiso 1 1 calc R
C302 C 0.6151(5) -0.0536(4) 1.0680(5) 0.059(2) Uani 1 1 d .
H30B H 0.6327 -0.0897 1.0475 0.088 Uiso 1 1 calc R
H30A H 0.5598 -0.0479 1.0445 0.088 Uiso 1 1 calc R
H30C H 0.6241 -0.0579 1.1226 0.088 Uiso 1 1 calc R
C201 C 0.2015(6) 0.5039(4) 0.6906(6) 0.072(3) Uani 1 1 d .
H20C H 0.2393 0.5332 0.7179 0.108 Uiso 1 1 calc R
H20A H 0.2121 0.4649 0.7157 0.108 Uiso 1 1 calc R
H20B H 0.1493 0.5169 0.6902 0.108 Uiso 1 1 calc R

loop_
_atom_site_aniso_label
_atom_site_aniso_U_11
_atom_site_aniso_U_22
_atom_site_aniso_U_33
_atom_site_aniso_U_23
_atom_site_aniso_U_13
_atom_site_aniso_U_12
Zn1 0.0209(4) 0.0269(4) 0.0146(4) 0.0000(3) 0.0074(3) -0.0006(3)
Zn2 0.0191(4) 0.0263(4) 0.0225(4) 0.0049(3) 0.0076(3) 0.0016(3)
Zn3 0.0185(4) 0.0264(4) 0.0186(4) 0.0046(3) 0.0075(3) 0.0030(3)
S1 0.0163(8) 0.0498(11) 0.0734(15) -0.0255(10) 0.0006(9) -0.0003(7)
S2 0.0277(8) 0.0317(8) 0.0194(8) 0.0016(6) 0.0057(6) 0.0073(6)
S3 0.0257(7) 0.0324(8) 0.0212(8) 0.0036(6) 0.0086(6) 0.0061(6)
O1 0.029(2) 0.029(2) 0.022(2) 0.0084(18) 0.0089(19) 0.0056(18)
O2 0.025(2) 0.021(2) 0.022(2) 0.0039(17) 0.0029(17) 0.0032(16)
O3 0.026(2) 0.027(2) 0.020(2) 0.0028(17) -0.0011(17) -0.0007(17)
C1 0.026(3) 0.034(3) 0.016(3) -0.001(3) 0.008(2) 0.001(3)
O4 0.018(2) 0.035(2) 0.020(2) -0.0049(17) 0.0064(18) 0.0006(16)
O5 0.026(2) 0.024(2) 0.035(2) -0.0013(18) 0.011(2) -0.0043(17)
O6 0.022(2) 0.042(3) 0.033(3) -0.012(2) 0.011(2) -0.0052(19)
O7 0.027(2) 0.033(2) 0.020(2) -0.0054(18) 0.0061(18) -0.0009(18)
O8 0.025(2) 0.031(2) 0.018(2) 0.0062(17) 0.0065(18) 0.0040(17)
O9 0.024(2) 0.034(2) 0.020(2) 0.0013(17) 0.0095(19) 0.0024(17)
O10 0.017(2) 0.026(2) 0.038(2) 0.0050(18) 0.0072(18) -0.0037(16)
O11 0.023(2) 0.037(2) 0.027(2) 0.0118(19) 0.0085(19) 0.0026(18)
O12 0.028(2) 0.028(2) 0.013(2) 0.0002(16) 0.0064(17) -0.0020(17)
O13 0.029(2) 0.092(4) 0.032(3) 0.026(3) 0.018(2) 0.027(3)
O14 0.064(3) 0.023(2) 0.042(3) 0.000(2) -0.008(2) 0.004(2)
O15 0.028(2) 0.040(3) 0.043(3) 0.017(2) 0.001(2) 0.001(2)
O16 0.024(2) 0.029(2) 0.037(3) -0.0001(19) 0.0060(19) 0.0011(18)
O17 0.042(3) 0.032(2) 0.030(2) -0.0037(19) -0.001(2) 0.014(2)
O18 0.035(3) 0.078(4) 0.024(3) -0.005(2) 0.006(2) 0.010(2)
C2 0.023(3) 0.012(3) 0.020(3) -0.001(2) 0.006(2) 0.002(2)
C3 0.028(3) 0.032(3) 0.020(3) -0.005(3) 0.010(3) 0.004(3)
C4 0.033(3) 0.018(3) 0.017(3) -0.001(2) 0.012(3) -0.001(2)
C5 0.021(3) 0.023(3) 0.023(3) -0.001(2) 0.006(2) 0.002(2)
C6 0.022(3) 0.029(3) 0.008(3) 0.001(2) 0.008(2) -0.003(2)
C7 0.031(3) 0.027(3) 0.020(3) 0.001(3) 0.018(3) 0.004(3)
C8 0.021(3) 0.032(3) 0.035(4) -0.012(3) 0.006(3) -0.009(3)
C9 0.020(3) 0.031(3) 0.015(3) 0.005(2) 0.012(2) 0.008(2)
C10 0.027(3) 0.020(3) 0.022(3) -0.002(2) 0.015(3) 0.000(2)
C11 0.023(3) 0.027(3) 0.015(3) 0.002(2) 0.013(2) -0.001(2)
C12 0.017(3) 0.029(3) 0.020(3) 0.008(2) 0.005(2) 0.005(2)
C13 0.019(3) 0.040(4) 0.018(3) -0.002(2) 0.012(3) 0.000(2)
N1 0.016(3) 0.029(3) 0.027(3) 0.001(2) 0.008(2) -0.0022(19)
C14 0.024(3) 0.042(4) 0.031(4) -0.009(3) -0.001(3) 0.008(3)
C15 0.029(3) 0.026(3) 0.012(3) 0.000(2) 0.003(2) -0.001(3)
C16 0.037(3) 0.014(3) 0.025(3) 0.000(2) 0.009(3) 0.004(2)
N2 0.020(3) 0.023(3) 0.030(3) 0.001(2) 0.007(2) -0.0026(19)
C17 0.027(3) 0.021(3) 0.017(3) -0.001(2) 0.011(3) 0.006(2)
C18 0.033(4) 0.043(4) 0.031(4) -0.009(3) 0.016(3) -0.002(3)
C19 0.030(3) 0.019(3) 0.019(3) -0.005(2) 0.004(3) -0.001(2)
C20 0.025(3) 0.044(4) 0.035(4) 0.002(3) 0.011(3) 0.000(3)
C21 0.029(3) 0.035(3) 0.012(3) -0.002(2) 0.007(3) -0.003(3)
C22 0.025(3) 0.022(3) 0.020(3) -0.004(2) 0.011(3) -0.007(2)
C23 0.033(3) 0.014(3) 0.021(3) -0.002(2) 0.012(3) 0.003(2)
C24 0.020(3) 0.030(3) 0.028(4) 0.007(3) 0.011(3) 0.007(2)
C25 0.032(3) 0.022(3) 0.021(3) -0.003(2) 0.014(3) -0.001(2)
C26 0.020(3) 0.047(4) 0.050(5) -0.017(3) 0.003(3) 0.007(3)
C27 0.022(3) 0.034(3) 0.017(3) -0.001(3) 0.007(2) -0.005(3)
C28 0.028(4) 0.041(4) 0.026(4) -0.008(3) 0.008(3) 0.005(3)
C29 0.024(4) 0.041(4) 0.039(4) 0.001(3) 0.018(3) 0.000(3)
C30 0.034(4) 0.051(4) 0.035(4) -0.008(3) 0.014(4) -0.002(3)
C31 0.038(4) 0.050(4) 0.043(5) -0.008(4) 0.007(4) -0.006(3)
C32 0.029(4) 0.041(4) 0.043(4) 0.006(3) 0.022(3) 0.022(3)
C33 0.027(4) 0.069(5) 0.043(5) 0.002(4) 0.013(4) -0.003(3)
C34 0.052(5) 0.045(4) 0.035(4) 0.005(3) 0.003(4) 0.009(4)
O19 0.054(4) 0.066(4) 0.160(7) -0.020(4) 0.010(4) -0.001(3)
O20 0.035(3) 0.247(9) 0.079(6) 0.020(6) -0.011(3) 0.007(5)
O21 0.048(4) 0.118(6) 0.117(6) 0.037(5) 0.030(4) -0.002(4)
N100 0.047(4) 0.042(4) 0.029(3) 0.000(2) 0.006(3) 0.004(3)
C101 0.068(6) 0.055(5) 0.046(5) 0.008(4) 0.030(5) 0.009(4)
C103 0.060(5) 0.050(5) 0.029(4) -0.012(3) 0.021(4) -0.009(4)
C102 0.071(6) 0.070(6) 0.041(5) -0.001(4) 0.010(4) 0.000(4)
O100 0.061(4) 0.152(8) 0.052(4) -0.013(4) 0.025(4) -0.007(4)
N300 0.065(4) 0.050(4) 0.038(4) 0.012(3) 0.022(4) 0.003(3)
N200 0.022(3) 0.064(4) 0.055(4) -0.008(3) 0.013(3) 0.000(3)
C301 0.085(6) 0.046(5) 0.039(4) 0.006(4) 0.028(4) -0.005(4)
C202 0.055(6) 0.139(10) 0.107(9) 0.044(8) -0.001(6) 0.017(6)
C302 0.066(5) 0.064(5) 0.056(5) -0.011(4) 0.032(5) -0.021(4)
C201 0.058(6) 0.083(7) 0.083(8) -0.020(5) 0.033(6) -0.007(4)

loop_
_atom_type_symbol
_atom_type_description
_atom_type_scat_dispersion_real
_atom_type_scat_dispersion_imag
_atom_type_scat_source
C C 0.0033 0.0016 'International Tables Vol C Tables 4.2.6.8 and 6.1.1.4'
H H 0.0000 0.0000 'International Tables Vol C Tables 4.2.6.8 and 6.1.1.4'
N N 0.0061 0.0033 'International Tables Vol C Tables 4.2.6.8 and 6.1.1.4'
O O 0.0106 0.0060 'International Tables Vol C Tables 4.2.6.8 and 6.1.1.4'
S S 0.1246 0.1234 'International Tables Vol C Tables 4.2.6.8 and 6.1.1.4'
Zn Zn 0.2839 1.4301 'International Tables Vol C Tables 4.2.6.8 and 6.1.1.4'

loop_
_geom_angle_atom_site_label_1
_geom_angle_atom_site_label_2
_geom_angle_atom_site_label_3
_geom_angle
_geom_angle_site_symmetry_1
_geom_angle_site_symmetry_3
O8 Zn1 O12 176.43(16) 4_565 .
O8 Zn1 O10 92.58(16) 4_565 3_656
O12 Zn1 O10 89.81(16) . 3_656
O8 Zn1 O5 91.13(15) 4_565 .
O12 Zn1 O5 91.46(15) . .
O10 Zn1 O5 91.43(17) 3_656 .
O8 Zn1 O4 87.73(15) 4_565 4_565
O12 Zn1 O4 89.67(15) . 4_565
O10 Zn1 O4 175.34(15) 3_656 4_565
O5 Zn1 O4 93.22(15) . 4_565
O8 Zn1 O9 90.45(15) 4_565 .
O12 Zn1 O9 86.80(14) . .
O10 Zn1 O9 92.61(15) 3_656 .
O5 Zn1 O9 175.59(14) . .
O4 Zn1 O9 82.73(15) 4_565 .
O1 Zn2 O16 97.88(16) . .
O1 Zn2 O4 106.08(16) . 4_565
O16 Zn2 O4 90.20(16) . 4_565
O1 Zn2 N2 99.44(18) . .
O16 Zn2 N2 90.83(17) . .
O4 Zn2 N2 154.06(18) 4_565 .
O1 Zn2 O3 93.98(15) . .
O16 Zn2 O3 168.13(16) . .
O4 Zn2 O3 86.00(15) 4_565 .
N2 Zn2 O3 87.74(16) . .
O1 Zn2 O7 164.19(14) . 4_565
O16 Zn2 O7 82.28(15) . 4_565
O4 Zn2 O7 58.14(14) 4_565 4_565
N2 Zn2 O7 96.36(17) . 4_565
O3 Zn2 O7 86.17(14) . 4_565
O1 Zn2 C7 135.50(18) . 4_565
O16 Zn2 C7 86.22(17) . 4_565
O4 Zn2 C7 29.42(17) 4_565 4_565
N2 Zn2 C7 124.9(2) . 4_565
O3 Zn2 C7 84.95(16) . 4_565
O7 Zn2 C7 28.73(15) 4_565 4_565
O11 Zn3 O9 105.80(16) . 4_566
O11 Zn3 N1 98.84(18) . .
O9 Zn3 N1 154.93(19) 4_566 .
O11 Zn3 O15 100.07(18) . 2_656
O9 Zn3 O15 89.57(16) 4_566 2_656
N1 Zn3 O15 90.69(18) . 2_656
O11 Zn3 O2 93.42(15) . .
O9 Zn3 O2 88.41(14) 4_566 .
N1 Zn3 O2 85.50(16) . .
O15 Zn3 O2 166.39(17) 2_656 .
O11 Zn3 O6 163.56(14) . 4_566
O9 Zn3 O6 57.77(15) 4_566 4_566
N1 Zn3 O6 97.52(17) . 4_566
O15 Zn3 O6 81.29(17) 2_656 4_566
O2 Zn3 O6 86.27(14) . 4_566
O11 Zn3 C15 135.85(17) . 4_566
O9 Zn3 C15 30.06(17) 4_566 4_566
N1 Zn3 C15 125.09(19) . 4_566
O15 Zn3 C15 85.07(18) 2_656 4_566
O2 Zn3 C15 86.46(15) . 4_566
O6 Zn3 C15 27.72(14) 4_566 4_566
O20 S1 O19 118.3(5) . .
O20 S1 O21 111.6(5) . .
O19 S1 O21 106.9(5) . .
O20 S1 C26 107.8(4) . .
O19 S1 C26 105.8(3) . .
O21 S1 C26 105.6(4) . .
O18 S2 O14 113.2(3) . .
O18 S2 O2 111.9(3) . .
O14 S2 O2 111.4(2) . .
O18 S2 C16 108.0(3) . .
O14 S2 C16 105.6(3) . .
O2 S2 C16 106.1(2) . .
O13 S3 O3 114.4(3) . .
O13 S3 O17 111.9(3) . .
O3 S3 O17 110.9(2) . .
O13 S3 C11 106.8(2) . .
O3 S3 C11 106.1(2) . .
O17 S3 C11 106.1(3) . .
C22 O1 Zn2 125.7(3) . .
S2 O2 Zn3 144.1(2) . .
S3 O3 Zn2 139.9(2) . .
C13 C1 C14 119.0(5) . .
C13 C1 C21 122.5(5) . .
C14 C1 C21 118.4(5) . .
C7 O4 Zn2 99.4(3) . 4_566
C7 O4 Zn1 134.4(4) . 4_566
Zn2 O4 Zn1 107.76(16) 4_566 4_566
C21 O5 Zn1 134.8(4) . .
C15 O6 Zn3 79.8(3) . 4_565
C7 O7 Zn2 81.7(3) . 4_566
C25 O8 Zn1 142.6(4) . 4_566
C15 O9 Zn3 98.6(3) . 4_565
C15 O9 Zn1 133.8(3) . .
Zn3 O9 Zn1 107.32(17) 4_565 .
C27 O10 Zn1 134.0(4) . 3_656
C25 O11 Zn3 128.6(4) . .
C22 O12 Zn1 139.5(4) . .
C27 O15 Zn3 130.7(4) . 2_646
C21 O16 Zn2 128.1(4) . .
C10 C2 C17 120.0(5) . .
C13 C3 C8 119.7(5) . .
C13 C3 C27 121.4(5) . .
C8 C3 C27 118.6(5) . .
C23 C4 C5 120.5(5) . .
C23 C4 C25 119.6(5) . .
C5 C4 C25 119.7(5) . .
C6 C5 C4 119.1(5) . .
C5 C6 C12 120.9(5) . .
C5 C6 C15 120.4(5) . .
C12 C6 C15 118.7(5) . .
O7 C7 O4 120.8(5) . .
O7 C7 C10 120.8(5) . .
O4 C7 C10 118.4(5) . .
O7 C7 Zn2 69.6(3) . 4_566
O4 C7 Zn2 51.2(2) . 4_566
C10 C7 Zn2 169.4(4) . 4_566
C26 C8 C3 120.0(6) . .
C16 C9 C17 118.7(5) . .
C19 C10 C2 121.4(5) . .
C19 C10 C7 117.9(5) . .
C2 C10 C7 120.7(5) . .
C23 C11 C12 122.2(5) . .
C23 C11 S3 119.4(4) . .
C12 C11 S3 118.3(4) . .
C11 C12 C6 118.3(5) . .
C3 C13 C1 122.2(6) . .
C28 N1 C32 117.1(5) . .
C28 N1 Zn3 121.3(4) . .
C32 N1 Zn3 121.2(4) . .
C1 C14 C26 117.3(6) . .
O6 C15 O9 123.7(5) . .
O6 C15 C6 120.3(5) . .
O9 C15 C6 115.9(5) . .
O6 C15 Zn3 72.5(3) . 4_565
O9 C15 Zn3 51.3(3) . 4_565
C6 C15 Zn3 167.1(4) . 4_565
C19 C16 C9 120.6(5) . .
C19 C16 S2 120.1(5) . .
C9 C16 S2 119.3(4) . .
C30 N2 C34 119.5(6) . .
C30 N2 Zn2 118.3(5) . .
C34 N2 Zn2 122.0(5) . .
C2 C17 C9 119.6(5) . .
C2 C17 C22 121.9(5) . .
C9 C17 C22 118.2(5) . .
C28 C18 C29 118.9(6) . .
C10 C19 C16 119.6(5) . .
C29 C20 C32 119.1(7) . .
O5 C21 O16 125.5(5) . .
O5 C21 C1 117.9(5) . .
O16 C21 C1 116.5(5) . .
O1 C22 O12 127.5(5) . .
O1 C22 C17 116.8(5) . .
O12 C22 C17 115.7(5) . .
C11 C23 C4 118.8(5) . .
C33 C24 C31 120.3(6) . .
C33 C24 C29 118.7(6) . 4_465
C31 C24 C29 121.0(6) . 4_465
O11 C25 O8 124.5(5) . .
O11 C25 C4 119.2(5) . .
O8 C25 C4 116.2(5) . .
C8 C26 C14 121.7(6) . .
C8 C26 S1 120.5(5) . .
C14 C26 S1 117.7(5) . .
O10 C27 O15 125.7(5) . .
O10 C27 C3 118.5(5) . .
O15 C27 C3 115.8(5) . .
N1 C28 C18 123.9(6) . .
C20 C29 C18 119.0(6) . .
C20 C29 C24 120.6(6) . 4_666
C18 C29 C24 120.4(6) . 4_666
N2 C30 C33 121.7(7) . .
C24 C31 C34 119.6(7) . .
N1 C32 C20 121.9(6) . .
C24 C33 C30 118.3(7) . .
N2 C34 C31 120.6(7) . .
C103 N100 C102 125.0(7) . .
C103 N100 C101 118.0(6) . .
C102 N100 C101 117.0(6) . .
O100 C103 N100 122.6(7) . .
C302 N300 C301 114.5(6) . .
C202 N200 C201 109.7(6) . .

loop_
_geom_bond_atom_site_label_1
_geom_bond_atom_site_label_2
_geom_bond_distance
_geom_bond_site_symmetry_2
Zn1 O8 1.986(4) 4_565
Zn1 O12 1.993(4) .
Zn1 O10 2.070(4) 3_656
Zn1 O5 2.074(4) .
Zn1 O4 2.293(4) 4_565
Zn1 O9 2.306(4) .
Zn2 O1 2.031(4) .
Zn2 O16 2.032(4) .
Zn2 O4 2.037(4) 4_565
Zn2 N2 2.045(5) .
Zn2 O3 2.207(4) .
Zn2 O7 2.443(4) 4_565
Zn2 C7 2.579(5) 4_565
Zn3 O11 2.005(4) .
Zn3 O9 2.028(4) 4_566
Zn3 N1 2.036(5) .
Zn3 O15 2.043(4) 2_656
Zn3 O2 2.219(4) .
Zn3 O6 2.489(4) 4_566
Zn3 C15 2.569(6) 4_566
S1 O20 1.364(8) .
S1 O19 1.466(6) .
S1 O21 1.497(6) .
S1 C26 1.803(7) .
S2 O18 1.434(4) .
S2 O14 1.467(4) .
S2 O2 1.478(4) .
S2 C16 1.779(6) .
S3 O13 1.450(4) .
S3 O3 1.457(4) .
S3 O17 1.459(4) .
S3 C11 1.786(6) .
O1 C22 1.250(7) .
C1 C13 1.387(7) .
C1 C14 1.416(8) .
C1 C21 1.497(8) .
O4 C7 1.284(7) .
O4 Zn2 2.037(4) 4_566
O4 Zn1 2.293(4) 4_566
O5 C21 1.241(7) .
O6 C15 1.214(6) .
O6 Zn3 2.489(4) 4_565
O7 C7 1.253(7) .
O7 Zn2 2.443(4) 4_566
O8 C25 1.273(6) .
O8 Zn1 1.986(4) 4_566
O9 C15 1.302(7) .
O9 Zn3 2.028(4) 4_565
O10 C27 1.239(6) .
O10 Zn1 2.070(4) 3_656
O11 C25 1.244(7) .
O12 C22 1.261(6) .
O15 C27 1.259(7) .
O15 Zn3 2.043(4) 2_646
O16 C21 1.301(7) .
C2 C10 1.380(8) .
C2 C17 1.390(7) .
C3 C13 1.359(7) .
C3 C8 1.386(8) .
C3 C27 1.504(8) .
C4 C23 1.395(8) .
C4 C5 1.421(7) .
C4 C25 1.482(8) .
C5 C6 1.393(8) .
C6 C12 1.408(7) .
C6 C15 1.501(7) .
C7 C10 1.497(7) .
C7 Zn2 2.579(5) 4_566
C8 C26 1.362(8) .
C9 C16 1.405(8) .
C9 C17 1.409(7) .
C10 C19 1.365(8) .
C11 C23 1.390(8) .
C11 C12 1.399(7) .
N1 C28 1.340(8) .
N1 C32 1.362(9) .
C14 C26 1.417(9) .
C15 Zn3 2.569(5) 4_565
C16 C19 1.386(8) .
N2 C30 1.338(9) .
N2 C34 1.353(9) .
C17 C22 1.505(8) .
C18 C28 1.361(9) .
C18 C29 1.399(10) .
C20 C29 1.358(9) .
C20 C32 1.408(8) .
C24 C33 1.346(10) .
C24 C31 1.387(9) .
C24 C29 1.520(9) 4_465
C29 C24 1.520(9) 4_666
C30 C33 1.423(10) .
C31 C34 1.391(10) .
N100 C103 1.336(9) .
N100 C102 1.451(10) .
N100 C101 1.473(10) .
C103 O100 1.250(10) .
N300 C302 1.471(8) .
N300 C301 1.483(8) .
N200 C202 1.510(11) .
N200 C201 1.595(12) .
